data_4319740
loop_
_publ_author_name
'Gerd W. Rabe'
'Christian D. B\'erub\'e'
'Glenn P. A. Yap'

_publ_section_title
;
 Terphenyl Ligand Systems in Lanthanide Chemistry: Use of the
 2,6-Di(1-naphthyl)phenyl Ligand for the Synthesis of Kinetically
 Stabilized Complexes of Trivalent Ytterbium, Thulium, and Yttrium
;
_journal_name_full 'Inorganic Chemistry'
_journal_page_first 2682
_journal_page_last 2685
_journal_paper_doi 10.1021/ic001148m
_journal_volume 40
_journal_year 2001
_chemical_formula_sum 'C34 H33 Cl2 O2 Y'
_chemical_formula_weight 633.41
_chemical_name_systematic
; 
 ? 
;
_space_group_IT_number 15
_symmetry_cell_setting monoclinic
_symmetry_space_group_name_Hall '-C 2yc'
_symmetry_space_group_name_H-M 'C 1 2/c 1'
_atom_sites_solution_hydrogens geom
_atom_sites_solution_primary direct
_atom_sites_solution_secondary difmap
_audit_creation_method SHELXL-97
_cell_angle_alpha 90.00
_cell_angle_beta 90.987(4)
_cell_angle_gamma 90.00
_cell_formula_units_Z 4
_cell_length_a 14.348(3)
_cell_length_b 16.476(3)
_cell_length_c 12.356(2)
_cell_measurement_reflns_used 'reflections from 60 data frames'
_cell_measurement_temperature 203(2)
_cell_measurement_theta_max 28.29
_cell_measurement_theta_min 1.47
_cell_volume 2920.5(9)
_computing_cell_refinement 'Bruker SMART'
_computing_data_collection 'Bruker SMART'
_computing_data_reduction 'Bruker SHELXTL'
_computing_molecular_graphics 'Bruker SHELXTL'
_computing_publication_material 'Bruker SHELXTL'
_computing_structure_refinement 'SHELXL-97 (Sheldrick, 1997)'
_computing_structure_solution 'SHELXS-97 (Sheldrick, 1990)'
_diffrn_ambient_temperature 203(2)
_diffrn_measured_fraction_theta_full 0.998
_diffrn_measured_fraction_theta_max 0.998
_diffrn_measurement_device_type 'CCD area detector'
_diffrn_measurement_method 'phi and omega scans'
_diffrn_radiation_monochromator graphite
_diffrn_radiation_source 'fine-focus sealed tube'
_diffrn_radiation_type MoK\a
_diffrn_radiation_wavelength 0.71073
_diffrn_reflns_av_R_equivalents 0.1382
_diffrn_reflns_av_sigmaI/netI 0.1755
_diffrn_reflns_limit_h_max 17
_diffrn_reflns_limit_h_min -17
_diffrn_reflns_limit_k_max 20
_diffrn_reflns_limit_k_min 0
_diffrn_reflns_limit_l_max 15
_diffrn_reflns_limit_l_min 0
_diffrn_reflns_number 11487
_diffrn_reflns_theta_full 26.36
_diffrn_reflns_theta_max 26.36
_diffrn_reflns_theta_min 1.88
_diffrn_standards_decay_% <1
_diffrn_standards_number '50 standard frames at start and end'
_exptl_absorpt_coefficient_mu 2.210
_exptl_absorpt_correction_T_max 0.928077
_exptl_absorpt_correction_T_min 0.442889
_exptl_absorpt_correction_type multi-scan
_exptl_absorpt_process_details 'Blessing,R., Acta Cryst. (1995) A51 33-38.'
_exptl_crystal_colour colourless
_exptl_crystal_density_diffrn 1.441
_exptl_crystal_density_method 'not measured'
_exptl_crystal_description block
_exptl_crystal_F_000 1304
_exptl_crystal_size_max 0.12
_exptl_crystal_size_mid 0.07
_exptl_crystal_size_min 0.07
_refine_diff_density_max 0.590
_refine_diff_density_min -0.620
_refine_diff_density_rms 0.105
_refine_ls_extinction_method none
_refine_ls_goodness_of_fit_ref 1.022
_refine_ls_hydrogen_treatment mixed
_refine_ls_matrix_type full
_refine_ls_number_parameters 178
_refine_ls_number_reflns 2988
_refine_ls_number_restraints 0
_refine_ls_restrained_S_all 1.022
_refine_ls_R_factor_all 0.1192
_refine_ls_R_factor_gt 0.0562
_refine_ls_shift/su_max 0.000
_refine_ls_shift/su_mean 0.000
_refine_ls_structure_factor_coef Fsqd
_refine_ls_weighting_details 'calc w=1/[\s^2^(Fo^2^)+(0.0400P)^2^+0.0000P] where P=(Fo^2^+2Fc^2^)/3'
_refine_ls_weighting_scheme calc
_refine_ls_wR_factor_gt 0.1013
_refine_ls_wR_factor_ref 0.1121
_reflns_number_gt 1655
_reflns_number_total 2988
_reflns_threshold_expression >2sigma(I)
_cod_data_source_file ic001148m_3.cif
_cod_data_source_block gr005
_cod_depositor_comments
;
The following automatic conversions were performed:

'_symmetry_cell_setting' value 'Monoclinic' changed to 'monoclinic'
according to the built-in table from CIF Core dictionary named
'cif_core.dic' version 2.4.1 from 2010-06-29.

Automatic conversion script
Id: cif_fix_values 1646 2011-03-28 12:23:43Z adriana 
;
_cod_original_cell_volume 2920.6(10)
_cod_database_code 4319740

loop_
_symmetry_equiv_pos_as_xyz
'x, y, z'
'-x, y, -z+1/2'
'x+1/2, y+1/2, z'
'-x+1/2, y+1/2, -z+1/2'
'-x, -y, -z'
'x, -y, z-1/2'
'-x+1/2, -y+1/2, -z'
'x+1/2, -y+1/2, z-1/2'

loop_
_atom_site_label
_atom_site_type_symbol
_atom_site_fract_x
_atom_site_fract_y
_atom_site_fract_z
_atom_site_U_iso_or_equiv
_atom_site_adp_type
_atom_site_occupancy
_atom_site_symmetry_multiplicity
_atom_site_calc_flag
_atom_site_refinement_flags
_atom_site_disorder_assembly
_atom_site_disorder_group
Y Y 0.0000 0.17191(4) 0.7500 0.0292(2) Uani 1 2 d S . .
Cl Cl 0.01468(9) 0.27173(7) 0.59320(11) 0.0459(4) Uani 1 1 d . . .
O1 O 0.15662(19) 0.16212(19) 0.7989(2) 0.0313(8) Uani 1 1 d . . .
C1 C 0.0000 0.0240(4) 0.7500 0.0202(14) Uani 1 2 d S . .
C2 C 0.0624(3) -0.0226(3) 0.6868(4) 0.0219(10) Uani 1 1 d . . .
C3 C 0.0624(3) -0.1069(3) 0.6868(3) 0.0239(11) Uani 1 1 d . . .
H3A H 0.1048 -0.1354 0.6437 0.029 Uiso 1 1 calc R . .
C4 C 0.0000 -0.1490(4) 0.7500 0.0262(16) Uani 1 2 d S . .
H4A H 0.0000 -0.2061 0.7500 0.031 Uiso 1 2 calc SR . .
C5 C 0.1283(3) 0.0231(3) 0.6166(3) 0.0220(11) Uani 1 1 d . . .
C6 C 0.0943(3) 0.0782(2) 0.5445(3) 0.0229(11) Uani 1 1 d . . .
H6A H 0.0293 0.0847 0.5375 0.028 Uiso 1 1 calc R . .
C7 C 0.1531(3) 0.1265(3) 0.4792(4) 0.0292(12) Uani 1 1 d . . .
H7A H 0.1274 0.1655 0.4319 0.035 Uiso 1 1 calc R . .
C8 C 0.2466(3) 0.1157(3) 0.4861(4) 0.0327(12) Uani 1 1 d . . .
H8A H 0.2855 0.1470 0.4420 0.039 Uiso 1 1 calc R . .
C9 C 0.2870(3) 0.0586(3) 0.5578(4) 0.0244(11) Uani 1 1 d . . .
C10 C 0.2282(3) 0.0108(3) 0.6246(3) 0.0202(10) Uani 1 1 d . . .
C11 C 0.2712(3) -0.0441(3) 0.6978(4) 0.0263(11) Uani 1 1 d . . .
H11A H 0.2339 -0.0745 0.7447 0.032 Uiso 1 1 calc R . .
C12 C 0.3665(3) -0.0541(3) 0.7019(4) 0.0314(12) Uani 1 1 d . . .
H12A H 0.3936 -0.0920 0.7498 0.038 Uiso 1 1 calc R . .
C13 C 0.4228(3) -0.0079(3) 0.6346(4) 0.0352(12) Uani 1 1 d . . .
H13A H 0.4877 -0.0154 0.6370 0.042 Uiso 1 1 calc R . .
C14 C 0.3851(3) 0.0479(3) 0.5659(4) 0.0315(12) Uani 1 1 d . . .
H14A H 0.4244 0.0797 0.5231 0.038 Uiso 1 1 calc R . .
C15 C 0.2310(3) 0.2169(3) 0.7676(5) 0.0477(15) Uani 1 1 d . . .
H15A H 0.2189 0.2721 0.7933 0.057 Uiso 1 1 calc R . .
H15B H 0.2371 0.2181 0.6888 0.057 Uiso 1 1 calc R . .
C16 C 0.3170(4) 0.1834(4) 0.8202(5) 0.0656(19) Uani 1 1 d . . .
H16A H 0.3518 0.1508 0.7683 0.079 Uiso 1 1 calc R . .
H16B H 0.3572 0.2276 0.8463 0.079 Uiso 1 1 calc R . .
C17 C 0.2887(4) 0.1343(4) 0.9083(5) 0.072(2) Uani 1 1 d . . .
H17A H 0.2985 0.1634 0.9768 0.087 Uiso 1 1 calc R . .
H17B H 0.3253 0.0841 0.9109 0.087 Uiso 1 1 calc R . .
C18 C 0.1884(3) 0.1152(3) 0.8922(4) 0.0398(14) Uani 1 1 d . . .
H18A H 0.1798 0.0571 0.8789 0.048 Uiso 1 1 calc R . .
H18B H 0.1532 0.1303 0.9565 0.048 Uiso 1 1 calc R . .

loop_
_atom_site_aniso_label
_atom_site_aniso_U_11
_atom_site_aniso_U_22
_atom_site_aniso_U_33
_atom_site_aniso_U_23
_atom_site_aniso_U_13
_atom_site_aniso_U_12
Y 0.0333(4) 0.0159(3) 0.0384(5) 0.000 0.0000(3) 0.000
Cl 0.0572(9) 0.0240(7) 0.0572(10) 0.0117(6) 0.0179(7) 0.0053(6)
O1 0.0322(18) 0.0296(19) 0.032(2) 0.0073(17) 0.0006(15) -0.0018(15)
C1 0.019(3) 0.022(3) 0.020(4) 0.000 0.001(3) 0.000
C2 0.020(2) 0.023(3) 0.023(3) 0.000(2) -0.002(2) 0.0027(19)
C3 0.024(2) 0.026(3) 0.023(3) -0.003(2) 0.004(2) 0.003(2)
C4 0.030(4) 0.013(3) 0.036(4) 0.000 0.007(3) 0.000
C5 0.027(3) 0.022(3) 0.017(3) -0.007(2) 0.003(2) -0.001(2)
C6 0.025(3) 0.021(3) 0.022(3) -0.002(2) 0.007(2) 0.001(2)
C7 0.033(3) 0.032(3) 0.023(3) 0.007(2) 0.001(2) 0.003(2)
C8 0.038(3) 0.034(3) 0.027(3) 0.007(2) 0.008(2) -0.005(2)
C9 0.029(3) 0.020(2) 0.024(3) 0.001(2) 0.003(2) -0.001(2)
C10 0.027(2) 0.018(2) 0.016(3) -0.002(2) 0.004(2) 0.000(2)
C11 0.024(3) 0.028(3) 0.026(3) 0.003(2) 0.006(2) -0.003(2)
C12 0.035(3) 0.028(3) 0.032(3) 0.006(2) -0.005(2) 0.004(2)
C13 0.026(3) 0.040(3) 0.040(3) 0.000(3) 0.003(2) 0.006(2)
C14 0.029(3) 0.034(3) 0.031(3) 0.000(2) 0.013(2) -0.005(2)
C15 0.049(4) 0.030(3) 0.064(4) 0.014(3) 0.008(3) -0.013(3)
C16 0.049(4) 0.075(5) 0.073(5) 0.034(4) -0.004(3) -0.023(3)
C17 0.045(4) 0.088(5) 0.083(5) 0.044(4) -0.020(4) -0.017(3)
C18 0.040(3) 0.042(3) 0.037(3) 0.009(3) -0.006(3) -0.005(2)

loop_
_atom_type_symbol
_atom_type_description
_atom_type_scat_dispersion_real
_atom_type_scat_dispersion_imag
_atom_type_scat_source
C C 0.0033 0.0016 'International Tables Vol C Tables 4.2.6.8 and 6.1.1.4'
H H 0.0000 0.0000 'International Tables Vol C Tables 4.2.6.8 and 6.1.1.4'
Cl Cl 0.1484 0.1585 'International Tables Vol C Tables 4.2.6.8 and 6.1.1.4'
Y Y -2.7962 3.5667 'International Tables Vol C Tables 4.2.6.8 and 6.1.1.4'
O O 0.0106 0.0060 'International Tables Vol C Tables 4.2.6.8 and 6.1.1.4'

loop_
_geom_angle_atom_site_label_1
_geom_angle_atom_site_label_2
_geom_angle_atom_site_label_3
_geom_angle
_geom_angle_site_symmetry_1
_geom_angle_site_symmetry_3
_geom_angle_publ_flag
O1 Y O1 172.03(16) 2_556 . ?
O1 Y C1 86.02(8) 2_556 . ?
O1 Y C1 86.02(8) . . ?
O1 Y Cl 98.63(8) 2_556 2_556 ?
O1 Y Cl 86.53(8) . 2_556 ?
C1 Y Cl 130.11(3) . 2_556 ?
O1 Y Cl 86.53(8) 2_556 . ?
O1 Y Cl 98.63(8) . . ?
C1 Y Cl 130.11(3) . . ?
Cl Y Cl 99.78(7) 2_556 . ?
C18 O1 C15 108.6(3) . . ?
C18 O1 Y 122.1(2) . . ?
C15 O1 Y 126.8(3) . . ?
C2 C1 C2 114.7(5) . 2_556 ?
C2 C1 Y 122.7(3) . . ?
C2 C1 Y 122.7(3) 2_556 . ?
C3 C2 C1 122.7(4) . . ?
C3 C2 C5 120.2(4) . . ?
C1 C2 C5 117.2(4) . . ?
C2 C3 C4 120.1(4) . . ?
C3 C4 C3 119.8(6) 2_556 . ?
C6 C5 C10 118.9(4) . . ?
C6 C5 C2 119.5(4) . . ?
C10 C5 C2 121.6(4) . . ?
C5 C6 C7 122.4(4) . . ?
C8 C7 C6 119.3(4) . . ?
C7 C8 C9 121.5(4) . . ?
C8 C9 C14 121.5(4) . . ?
C8 C9 C10 119.4(4) . . ?
C14 C9 C10 119.1(4) . . ?
C11 C10 C9 117.9(4) . . ?
C11 C10 C5 123.6(4) . . ?
C9 C10 C5 118.5(4) . . ?
C12 C11 C10 121.5(4) . . ?
C11 C12 C13 119.8(4) . . ?
C14 C13 C12 121.0(4) . . ?
C13 C14 C9 120.8(4) . . ?
O1 C15 C16 105.0(4) . . ?
C17 C16 C15 107.5(5) . . ?
C16 C17 C18 107.9(4) . . ?
O1 C18 C17 106.5(4) . . ?

loop_
_geom_bond_atom_site_label_1
_geom_bond_atom_site_label_2
_geom_bond_distance
_geom_bond_site_symmetry_2
_geom_bond_publ_flag
Y O1 2.322(3) 2_556 ?
Y O1 2.322(3) . ?
Y C1 2.436(6) . ?
Y Cl 2.5528(14) 2_556 ?
Y Cl 2.5528(14) . ?
O1 C18 1.455(5) . ?
O1 C15 1.456(5) . ?
C1 C2 1.423(5) . ?
C1 C2 1.423(5) 2_556 ?
C2 C3 1.389(6) . ?
C2 C5 1.497(6) . ?
C3 C4 1.385(5) . ?
C4 C3 1.385(5) 2_556 ?
C5 C6 1.358(6) . ?
C5 C10 1.449(5) . ?
C6 C7 1.420(6) . ?
C7 C8 1.355(6) . ?
C8 C9 1.411(6) . ?
C9 C14 1.420(6) . ?
C9 C10 1.427(6) . ?
C10 C11 1.413(6) . ?
C11 C12 1.378(6) . ?
C12 C13 1.395(6) . ?
C13 C14 1.357(6) . ?
C15 C16 1.490(7) . ?
C16 C17 1.421(7) . ?
C17 C18 1.483(6) . ?
